data_7057298
loop_
_publ_author_name
'Song, Liubing'
'Ma, Xufeng'
'Xu, Sheng'
'Shi, Min'
'Zhang, Jun'

_publ_section_title
;
 Regiospecific and stereoselective synthesis of (E)- and
 (Z)-2-phosphino-1-alkenyl boronates via Cu-catalyzed hydroboration of
 alkynylphosphines
;
_journal_issue 11
_journal_name_full 'New Journal of Chemistry'
_journal_page_first 8342
_journal_paper_doi 10.1039/C8NJ00892B
_journal_volume 42
_journal_year 2018
_chemical_formula_sum 'C26 H28 B O2 P'
_chemical_formula_weight 414.26
_space_group_crystal_system monoclinic
_space_group_IT_number 14
_space_group_name_Hall '-P 2yn'
_space_group_name_H-M_alt 'P 1 21/n 1'
_symmetry_space_group_name_Hall '-P 2yn'
_symmetry_space_group_name_H-M 'P 1 21/n 1'
_atom_sites_solution_hydrogens geom
_audit_creation_method SHELXL-2014/7
_audit_update_record
;
2018-03-26 deposited with the CCDC.
2018-04-19 downloaded from the CCDC.
;
_cell_angle_alpha 90
_cell_angle_beta 94.83(3)
_cell_angle_gamma 90
_cell_formula_units_Z 4
_cell_length_a 11.420(14)
_cell_length_b 7.124(10)
_cell_length_c 29.97(3)
_cell_measurement_reflns_used 443
_cell_measurement_temperature 296(2)
_cell_measurement_theta_max 23.90
_cell_measurement_theta_min 3.72
_cell_volume 2430(5)
_computing_cell_refinement 'Bruker SAINT'
_computing_data_collection 'Bruker APEX2'
_computing_data_reduction 'Bruker SAINT'
_computing_molecular_graphics 'Bruker SHELXTL'
_computing_publication_material 'Bruker SHELXTL'
_computing_structure_refinement 'SHELXL-2014/7 (Sheldrick, 2014)'
_computing_structure_solution 'SHELXS-97 (Sheldrick, 2008)'
_diffrn_ambient_temperature 296(2)
_diffrn_measured_fraction_theta_full 0.995
_diffrn_measured_fraction_theta_max 0.985
_diffrn_measurement_device_type 'Bruker APEX-II CCD'
_diffrn_measurement_method '\f and \w scans'
_diffrn_radiation_type MoK\a
_diffrn_radiation_wavelength 0.71073
_diffrn_reflns_av_R_equivalents 0.0336
_diffrn_reflns_av_unetI/netI 0.0405
_diffrn_reflns_Laue_measured_fraction_full 0.995
_diffrn_reflns_Laue_measured_fraction_max 0.985
_diffrn_reflns_limit_h_max 15
_diffrn_reflns_limit_h_min -15
_diffrn_reflns_limit_k_max 9
_diffrn_reflns_limit_k_min -9
_diffrn_reflns_limit_l_max 39
_diffrn_reflns_limit_l_min -35
_diffrn_reflns_number 15680
_diffrn_reflns_point_group_measured_fraction_full 0.995
_diffrn_reflns_point_group_measured_fraction_max 0.985
_diffrn_reflns_theta_full 25.242
_diffrn_reflns_theta_max 27.960
_diffrn_reflns_theta_min 1.364
_exptl_absorpt_coefficient_mu 0.131
_exptl_absorpt_correction_T_max 0.862
_exptl_absorpt_correction_T_min 0.758
_exptl_absorpt_correction_type multi-scan
_exptl_absorpt_process_details sadabs
_exptl_crystal_colour colourless
_exptl_crystal_density_diffrn 1.133
_exptl_crystal_description block
_exptl_crystal_F_000 880
_exptl_crystal_size_max 0.700
_exptl_crystal_size_mid 0.350
_exptl_crystal_size_min 0.320
_refine_diff_density_max 0.320
_refine_diff_density_min -0.203
_refine_diff_density_rms 0.054
_refine_ls_extinction_method none
_refine_ls_goodness_of_fit_ref 1.064
_refine_ls_hydrogen_treatment constr
_refine_ls_matrix_type full
_refine_ls_number_parameters 352
_refine_ls_number_reflns 5759
_refine_ls_number_restraints 187
_refine_ls_restrained_S_all 1.074
_refine_ls_R_factor_all 0.0867
_refine_ls_R_factor_gt 0.0590
_refine_ls_shift/su_max 0.001
_refine_ls_shift/su_mean 0.000
_refine_ls_structure_factor_coef Fsqd
_refine_ls_weighting_details 'w=1/[\s^2^(Fo^2^)+(0.1100P)^2^+0.4177P] where P=(Fo^2^+2Fc^2^)/3'
_refine_ls_weighting_scheme calc
_refine_ls_wR_factor_gt 0.1706
_refine_ls_wR_factor_ref 0.1970
_reflns_Friedel_coverage 0.000
_reflns_number_gt 4073
_reflns_number_total 5759
_reflns_threshold_expression 'I > 2\s(I)'
_cod_data_source_file c8nj00892b2.cif
_cod_data_source_block mo_70925a
_cod_depositor_comments 'Adding full bibliography for 7057297--7057299.cif.'
_cod_original_cell_volume 2429(5)
_cod_database_code 7057298
_shelx_shelxl_version_number 2014/7
_shelx_space_group_comment
; 
The symmetry employed for this shelxl refinement is uniquely defined 
by the following loop, which should always be used as a source of 
symmetry information in preference to the above space-group names. 
They are only intended as comments. 
;
_shelx_estimated_absorpt_t_min 0.914
_shelx_estimated_absorpt_t_max 0.959

loop_
_space_group_symop_operation_xyz
'x, y, z'
'-x+1/2, y+1/2, -z+1/2'
'-x, -y, -z'
'x-1/2, -y-1/2, z-1/2'

loop_
_atom_site_label
_atom_site_type_symbol
_atom_site_fract_x
_atom_site_fract_y
_atom_site_fract_z
_atom_site_U_iso_or_equiv
_atom_site_adp_type
_atom_site_occupancy
_atom_site_site_symmetry_order
_atom_site_calc_flag
_atom_site_refinement_flags_posn
_atom_site_refinement_flags_adp
_atom_site_refinement_flags_occupancy
_atom_site_disorder_assembly
_atom_site_disorder_group
P1 P 0.78057(5) 0.37136(8) 0.07649(2) 0.04779(19) Uani 1 1 d . . . . .
B1 B 0.57840(19) 0.2872(4) 0.18847(7) 0.0432(5) Uani 1 1 d . . . . .
C1 C 0.61798(17) 0.3560(3) 0.14216(6) 0.0415(4) Uani 1 1 d . . . . .
C2 C 0.71746(18) 0.2883(3) 0.12704(7) 0.0470(5) Uani 1 1 d . . . . .
H2 H 0.7567 0.1929 0.1434 0.056 Uiso 1 1 calc R U . . .
O1 O 0.6196(5) 0.1301(7) 0.20867(16) 0.0680(14) Uani 0.724(7) 1 d . U P A 1
O2 O 0.4993(5) 0.3867(6) 0.21115(15) 0.0701(12) Uani 0.724(7) 1 d . U P A 1
C3 C 0.5817(4) 0.1456(7) 0.25650(15) 0.0556(12) Uani 0.724(7) 1 d . U P A 1
C4 C 0.4662(5) 0.2590(10) 0.2484(2) 0.0645(15) Uani 0.724(7) 1 d . U P A 1
C5 C 0.6760(4) 0.2130(10) 0.28816(15) 0.0984(19) Uani 0.724(7) 1 d . U P A 1
H5A H 0.7453 0.1390 0.2854 0.148 Uiso 0.724(7) 1 calc R U P A 1
H5B H 0.6526 0.2024 0.3181 0.148 Uiso 0.724(7) 1 calc R U P A 1
H5C H 0.6924 0.3420 0.2819 0.148 Uiso 0.724(7) 1 calc R U P A 1
C6 C 0.5550(6) -0.0648(7) 0.2667(2) 0.0895(17) Uani 0.724(7) 1 d . U P A 1
H6A H 0.6273 -0.1344 0.2697 0.134 Uiso 0.724(7) 1 calc R U P A 1
H6B H 0.5043 -0.1162 0.2426 0.134 Uiso 0.724(7) 1 calc R U P A 1
H6C H 0.5172 -0.0730 0.2940 0.134 Uiso 0.724(7) 1 calc R U P A 1
C7 C 0.4545(7) 0.4035(8) 0.28664(18) 0.1022(19) Uani 0.724(7) 1 d . U P A 1
H7A H 0.5258 0.4750 0.2912 0.153 Uiso 0.724(7) 1 calc R U P A 1
H7B H 0.4407 0.3383 0.3137 0.153 Uiso 0.724(7) 1 calc R U P A 1
H7C H 0.3900 0.4864 0.2785 0.153 Uiso 0.724(7) 1 calc R U P A 1
C8 C 0.3557(4) 0.1643(11) 0.2375(3) 0.118(3) Uani 0.724(7) 1 d . U P A 1
H8A H 0.2983 0.2531 0.2254 0.177 Uiso 0.724(7) 1 calc R U P A 1
H8B H 0.3293 0.1087 0.2641 0.177 Uiso 0.724(7) 1 calc R U P A 1
H8C H 0.3660 0.0680 0.2157 0.177 Uiso 0.724(7) 1 calc R U P A 1
O1' O 0.6400(10) 0.1878(19) 0.2194(4) 0.061(3) Uani 0.276(7) 1 d D U P A 2
O2' O 0.4711(10) 0.3113(18) 0.2023(4) 0.072(3) Uani 0.276(7) 1 d D U P A 2
C3' C 0.5449(12) 0.0998(19) 0.2466(4) 0.069(3) Uani 0.276(7) 1 d D U P A 2
C4' C 0.4990(13) 0.290(2) 0.2528(5) 0.069(4) Uani 0.276(7) 1 d D U P A 2
C5' C 0.6211(15) 0.022(4) 0.2850(6) 0.132(9) Uani 0.276(7) 1 d D U P A 2
H5'1 H 0.6461 0.1211 0.3052 0.198 Uiso 0.276(7) 1 calc R U P A 2
H5'2 H 0.6886 -0.0375 0.2741 0.198 Uiso 0.276(7) 1 calc R U P A 2
H5'3 H 0.5775 -0.0694 0.3005 0.198 Uiso 0.276(7) 1 calc R U P A 2
C6' C 0.437(2) -0.037(3) 0.2314(6) 0.160(10) Uani 0.276(7) 1 d D U P A 2
H6'1 H 0.3930 -0.0620 0.2566 0.241 Uiso 0.276(7) 1 calc R U P A 2
H6'2 H 0.4673 -0.1528 0.2206 0.241 Uiso 0.276(7) 1 calc R U P A 2
H6'3 H 0.3877 0.0219 0.2081 0.241 Uiso 0.276(7) 1 calc R U P A 2
C7' C 0.588(2) 0.394(3) 0.2873(6) 0.170(11) Uani 0.276(7) 1 d D U P A 2
H7'1 H 0.5751 0.3546 0.3171 0.255 Uiso 0.276(7) 1 calc R U P A 2
H7'2 H 0.5767 0.5270 0.2847 0.255 Uiso 0.276(7) 1 calc R U P A 2
H7'3 H 0.6671 0.3632 0.2812 0.255 Uiso 0.276(7) 1 calc R U P A 2
C8' C 0.3720(16) 0.293(3) 0.2695(6) 0.130(8) Uani 0.276(7) 1 d D U P A 2
H8'1 H 0.3147 0.2857 0.2442 0.195 Uiso 0.276(7) 1 calc R U P A 2
H8'2 H 0.3610 0.4066 0.2857 0.195 Uiso 0.276(7) 1 calc R U P A 2
H8'3 H 0.3628 0.1869 0.2887 0.195 Uiso 0.276(7) 1 calc R U P A 2
C9 C 0.54354(15) 0.4992(3) 0.11668(6) 0.0422(4) Uani 1 1 d . . . . .
C10 C 0.49012(19) 0.4597(4) 0.07470(7) 0.0550(5) Uani 1 1 d . . . . .
H10 H 0.4994 0.3416 0.0622 0.066 Uiso 1 1 calc R U . . .
C11 C 0.4226(2) 0.5943(4) 0.05084(9) 0.0712(7) Uani 1 1 d . . . . .
H11 H 0.3877 0.5661 0.0225 0.085 Uiso 1 1 calc R U . . .
C12 C 0.4075(2) 0.7678(5) 0.06889(10) 0.0759(8) Uani 1 1 d . . . . .
H12 H 0.3627 0.8577 0.0528 0.091 Uiso 1 1 calc R U . . .
C13 C 0.4586(2) 0.8095(4) 0.11096(10) 0.0721(7) Uani 1 1 d . . . . .
H13 H 0.4485 0.9277 0.1233 0.086 Uiso 1 1 calc R U . . .
C14 C 0.5250(2) 0.6751(4) 0.13487(8) 0.0601(6) Uani 1 1 d . . . . .
H14 H 0.5577 0.7028 0.1636 0.072 Uiso 1 1 calc R U . . .
C15 C 0.9371(2) 0.3879(3) 0.09679(7) 0.0517(5) Uani 1 1 d . . . . .
C16 C 1.0032(2) 0.2390(4) 0.11571(8) 0.0608(6) Uani 1 1 d . . . . .
H16 H 0.9678 0.1227 0.1189 0.073 Uiso 1 1 calc R U . . .
C17 C 1.1211(2) 0.2627(6) 0.12980(9) 0.0796(9) Uani 1 1 d . . . . .
H17 H 1.1646 0.1622 0.1421 0.096 Uiso 1 1 calc R U . . .
C18 C 1.1744(3) 0.4357(7) 0.12551(10) 0.0928(11) Uani 1 1 d . . . . .
H18 H 1.2533 0.4511 0.1352 0.111 Uiso 1 1 calc R U . . .
C19 C 1.1119(3) 0.5828(6) 0.10724(12) 0.0940(11) Uani 1 1 d . . . . .
H19 H 1.1482 0.6985 0.1044 0.113 Uiso 1 1 calc R U . . .
C20 C 0.9928(3) 0.5613(5) 0.09258(10) 0.0753(8) Uani 1 1 d . . . . .
H20 H 0.9506 0.6627 0.0800 0.090 Uiso 1 1 calc R U . . .
C21 C 0.78224(17) 0.1540(3) 0.04406(7) 0.0450(5) Uani 1 1 d . . . . .
C22 C 0.85342(19) 0.1450(4) 0.00849(8) 0.0601(6) Uani 1 1 d . . . . .
H22 H 0.9019 0.2458 0.0030 0.072 Uiso 1 1 calc R U . . .
C23 C 0.8528(2) -0.0122(5) -0.01882(9) 0.0715(8) Uani 1 1 d . . . . .
H23 H 0.9022 -0.0167 -0.0419 0.086 Uiso 1 1 calc R U . . .
C24 C 0.7799(3) -0.1619(4) -0.01214(10) 0.0766(8) Uani 1 1 d . . . . .
H24 H 0.7800 -0.2671 -0.0305 0.092 Uiso 1 1 calc R U . . .
C25 C 0.7073(3) -0.1537(4) 0.02187(11) 0.0835(9) Uani 1 1 d . . . . .
H25 H 0.6566 -0.2529 0.0262 0.100 Uiso 1 1 calc R U . . .
C26 C 0.7087(2) 0.0020(4) 0.05016(9) 0.0657(7) Uani 1 1 d . . . . .
H26 H 0.6598 0.0042 0.0734 0.079 Uiso 1 1 calc R U . . .

loop_
_atom_site_aniso_label
_atom_site_aniso_U_11
_atom_site_aniso_U_22
_atom_site_aniso_U_33
_atom_site_aniso_U_23
_atom_site_aniso_U_13
_atom_site_aniso_U_12
P1 0.0484(3) 0.0535(3) 0.0434(3) 0.0105(2) 0.0154(2) 0.0061(2)
B1 0.0367(11) 0.0547(13) 0.0386(11) 0.0052(10) 0.0066(8) 0.0038(9)
C1 0.0396(10) 0.0501(11) 0.0352(9) 0.0030(8) 0.0048(7) 0.0018(8)
C2 0.0453(11) 0.0545(12) 0.0424(10) 0.0120(9) 0.0113(8) 0.0092(9)
O1 0.092(3) 0.069(2) 0.048(2) 0.0158(16) 0.033(2) 0.0281(18)
O2 0.092(3) 0.065(2) 0.0594(18) 0.0210(16) 0.0404(18) 0.0295(19)
C3 0.048(2) 0.080(3) 0.039(2) 0.0176(18) 0.0079(15) 0.0046(18)
C4 0.049(2) 0.090(4) 0.057(2) 0.029(2) 0.0224(18) 0.008(2)
C5 0.074(3) 0.147(5) 0.070(3) 0.019(3) -0.013(2) -0.012(3)
C6 0.113(5) 0.069(3) 0.091(4) 0.026(3) 0.035(3) 0.008(3)
C7 0.131(5) 0.105(4) 0.077(3) -0.010(3) 0.040(3) 0.035(4)
C8 0.052(2) 0.164(6) 0.137(5) 0.037(5) -0.003(3) -0.022(3)
O1' 0.042(4) 0.105(8) 0.039(5) 0.024(5) 0.016(3) 0.039(5)
O2' 0.053(4) 0.091(7) 0.076(6) 0.047(5) 0.031(4) 0.035(5)
C3' 0.083(7) 0.080(6) 0.047(5) 0.009(5) 0.027(5) 0.011(5)
C4' 0.091(8) 0.060(5) 0.063(6) -0.001(4) 0.051(5) -0.002(6)
C5' 0.110(13) 0.18(2) 0.114(13) 0.089(14) 0.052(10) 0.062(13)
C6' 0.23(2) 0.128(14) 0.139(14) -0.052(11) 0.093(15) -0.110(15)
C7' 0.26(3) 0.155(17) 0.096(11) -0.058(11) 0.039(14) -0.101(18)
C8' 0.124(13) 0.176(19) 0.098(12) 0.034(12) 0.062(11) 0.065(13)
C9 0.0343(9) 0.0559(12) 0.0369(9) 0.0075(8) 0.0065(7) 0.0009(8)
C10 0.0485(12) 0.0696(15) 0.0458(11) 0.0038(10) -0.0024(9) 0.0001(10)
C11 0.0579(14) 0.092(2) 0.0603(15) 0.0196(14) -0.0129(11) -0.0012(14)
C12 0.0563(15) 0.088(2) 0.0824(19) 0.0334(16) -0.0026(13) 0.0162(14)
C13 0.0725(17) 0.0581(15) 0.0857(19) 0.0074(13) 0.0074(14) 0.0161(13)
C14 0.0601(14) 0.0656(15) 0.0540(13) 0.0012(11) 0.0007(10) 0.0109(11)
C15 0.0512(12) 0.0677(14) 0.0383(10) -0.0028(10) 0.0161(8) -0.0041(10)
C16 0.0513(13) 0.0817(17) 0.0498(12) -0.0006(12) 0.0069(10) -0.0005(12)
C17 0.0555(15) 0.127(3) 0.0566(15) -0.0025(16) 0.0050(12) 0.0063(16)
C18 0.0550(16) 0.160(4) 0.0653(18) -0.020(2) 0.0152(13) -0.027(2)
C19 0.080(2) 0.116(3) 0.089(2) -0.009(2) 0.0257(18) -0.041(2)
C20 0.0724(17) 0.0816(18) 0.0753(17) -0.0010(14) 0.0259(14) -0.0184(14)
C21 0.0402(10) 0.0563(12) 0.0385(9) 0.0081(8) 0.0027(8) 0.0096(9)
C22 0.0425(11) 0.0893(18) 0.0490(12) -0.0050(12) 0.0078(9) -0.0018(11)
C23 0.0520(13) 0.109(2) 0.0534(13) -0.0208(14) 0.0036(10) 0.0173(14)
C24 0.086(2) 0.0702(18) 0.0719(17) -0.0107(13) -0.0030(15) 0.0252(15)
C25 0.109(2) 0.0497(15) 0.094(2) 0.0057(14) 0.0249(18) 0.0001(14)
C26 0.0801(17) 0.0550(14) 0.0652(15) 0.0109(12) 0.0254(13) 0.0005(12)

loop_
_atom_type_symbol
_atom_type_description
_atom_type_scat_dispersion_real
_atom_type_scat_dispersion_imag
_atom_type_scat_source
C C 0.0033 0.0016 'International Tables Vol C Tables 4.2.6.8 and 6.1.1.4'
H H 0.0000 0.0000 'International Tables Vol C Tables 4.2.6.8 and 6.1.1.4'
B B 0.0013 0.0007 'International Tables Vol C Tables 4.2.6.8 and 6.1.1.4'
O O 0.0106 0.0060 'International Tables Vol C Tables 4.2.6.8 and 6.1.1.4'
P P 0.1023 0.0942 'International Tables Vol C Tables 4.2.6.8 and 6.1.1.4'

loop_
_geom_angle_atom_site_label_1
_geom_angle_atom_site_label_2
_geom_angle_atom_site_label_3
_geom_angle
C21 P1 C2 100.86(12)
C21 P1 C15 100.15(10)
C2 P1 C15 100.73(11)
O1' B1 O2' 107.4(7)
O1 B1 O2 115.4(3)
O1' B1 C1 127.6(5)
O2' B1 C1 124.9(5)
O1 B1 C1 122.9(3)
O2 B1 C1 121.7(3)
C2 C1 C9 122.12(18)
C2 C1 B1 119.86(18)
C9 C1 B1 118.01(17)
C1 C2 P1 124.37(16)
B1 O1 C3 104.2(4)
B1 O2 C4 105.7(4)
C5 C3 O1 112.4(4)
C5 C3 C4 120.2(5)
O1 C3 C4 101.3(4)
C5 C3 C6 109.5(5)
O1 C3 C6 100.8(4)
C4 C3 C6 110.7(5)
C8 C4 O2 112.4(5)
C8 C4 C3 120.5(6)
O2 C4 C3 99.6(4)
C8 C4 C7 110.5(6)
O2 C4 C7 100.8(5)
C3 C4 C7 110.8(5)
B1 O1' C3' 103.3(9)
B1 O2' C4' 100.1(9)
C4' C3' C5' 116.0(15)
C4' C3' O1' 88.1(11)
C5' C3' O1' 99.7(11)
C4' C3' C6' 108.9(13)
C5' C3' C6' 112.0(16)
O1' C3' C6' 130.7(12)
C3' C4' O2' 90.8(11)
C3' C4' C8' 113.4(14)
O2' C4' C8' 101.1(12)
C3' C4' C7' 107.3(14)
O2' C4' C7' 132.5(14)
C8' C4' C7' 110.4(15)
C10 C9 C14 118.1(2)
C10 C9 C1 121.0(2)
C14 C9 C1 120.90(19)
C9 C10 C11 120.8(3)
C12 C11 C10 120.2(3)
C11 C12 C13 120.0(2)
C12 C13 C14 119.8(3)
C13 C14 C9 121.1(2)
C16 C15 C20 118.3(3)
C16 C15 P1 124.20(19)
C20 C15 P1 117.5(2)
C17 C16 C15 120.6(3)
C18 C17 C16 120.2(3)
C19 C18 C17 120.3(3)
C18 C19 C20 120.3(3)
C15 C20 C19 120.2(3)
C26 C21 C22 117.5(2)
C26 C21 P1 123.75(18)
C22 C21 P1 118.51(18)
C23 C22 C21 120.9(3)
C24 C23 C22 120.8(3)
C25 C24 C23 119.1(3)
C24 C25 C26 120.7(3)
C21 C26 C25 121.0(2)

loop_
_geom_bond_atom_site_label_1
_geom_bond_atom_site_label_2
_geom_bond_distance
P1 C21 1.829(3)
P1 C2 1.830(2)
P1 C15 1.843(3)
B1 O1' 1.321(12)
B1 O2' 1.338(11)
B1 O1 1.339(6)
B1 O2 1.372(5)
B1 C1 1.574(3)
C1 C2 1.348(3)
C1 C9 1.495(3)
O1 C3 1.536(7)
O2 C4 1.514(7)
C3 C5 1.456(7)
C3 C4 1.548(7)
C3 C6 1.565(7)
C4 C8 1.445(8)
C4 C7 1.553(9)
O1' C3' 1.545(15)
O2' C4' 1.525(16)
C3' C4' 1.472(17)
C3' C5' 1.492(15)
C3' C6' 1.602(15)
C4' C8' 1.573(15)
C4' C7' 1.574(16)
C9 C10 1.380(3)
C9 C14 1.390(4)
C10 C11 1.390(4)
C11 C12 1.366(5)
C12 C13 1.376(4)
C13 C14 1.384(4)
C15 C16 1.394(4)
C15 C20 1.400(4)
C16 C17 1.388(4)
C17 C18 1.385(5)
C18 C19 1.358(5)
C19 C20 1.402(5)
C21 C26 1.392(3)
C21 C22 1.395(3)
C22 C23 1.387(4)
C23 C24 1.378(5)
C24 C25 1.368(5)
C25 C26 1.395(4)

loop_
_geom_torsion_atom_site_label_1
_geom_torsion_atom_site_label_2
_geom_torsion_atom_site_label_3
_geom_torsion_atom_site_label_4
_geom_torsion
O1' B1 C1 C2 11.2(8)
O2' B1 C1 C2 -164.7(8)
O1 B1 C1 C2 -18.2(4)
O2 B1 C1 C2 161.2(3)
O1' B1 C1 C9 -167.7(8)
O2' B1 C1 C9 16.5(8)
O1 B1 C1 C9 163.0(3)
O2 B1 C1 C9 -17.6(4)
C9 C1 C2 P1 4.6(3)
B1 C1 C2 P1 -174.22(16)
C21 P1 C2 C1 -121.4(2)
C15 P1 C2 C1 135.9(2)
O2 B1 O1 C3 -12.9(5)
C1 B1 O1 C3 166.6(3)
O1 B1 O2 C4 -11.4(5)
C1 B1 O2 C4 169.2(3)
B1 O1 C3 C5 -98.8(5)
B1 O1 C3 C4 30.7(6)
B1 O1 C3 C6 144.6(4)
B1 O2 C4 C8 -99.2(6)
B1 O2 C4 C3 29.6(6)
B1 O2 C4 C7 143.2(4)
C5 C3 C4 C8 -148.0(6)
O1 C3 C4 C8 87.6(7)
C6 C3 C4 C8 -18.7(8)
C5 C3 C4 O2 88.8(6)
O1 C3 C4 O2 -35.6(6)
C6 C3 C4 O2 -141.9(5)
C5 C3 C4 C7 -16.8(7)
O1 C3 C4 C7 -141.2(5)
C6 C3 C4 C7 112.6(6)
O2' B1 O1' C3' 17.8(11)
C1 B1 O1' C3' -158.6(6)
O1' B1 O2' C4' 24.6(11)
C1 B1 O2' C4' -158.8(7)
B1 O1' C3' C4' -53.9(12)
B1 O1' C3' C5' -170.0(13)
B1 O1' C3' C6' 60(2)
C5' C3' C4' O2' 162.1(12)
O1' C3' C4' O2' 62.3(11)
C6' C3' C4' O2' -70.5(13)
C5' C3' C4' C8' -95.4(16)
O1' C3' C4' C8' 164.8(13)
C6' C3' C4' C8' 32.0(18)
C5' C3' C4' C7' 26.8(18)
O1' C3' C4' C7' -73.1(13)
C6' C3' C4' C7' 154.2(12)
B1 O2' C4' C3' -59.1(12)
B1 O2' C4' C8' -173.2(12)
B1 O2' C4' C7' 55(2)
C2 C1 C9 C10 62.7(3)
B1 C1 C9 C10 -118.5(2)
C2 C1 C9 C14 -118.1(2)
B1 C1 C9 C14 60.7(3)
C14 C9 C10 C11 1.9(3)
C1 C9 C10 C11 -178.9(2)
C9 C10 C11 C12 -0.5(4)
C10 C11 C12 C13 -0.4(4)
C11 C12 C13 C14 -0.1(4)
C12 C13 C14 C9 1.6(4)
C10 C9 C14 C13 -2.4(3)
C1 C9 C14 C13 178.4(2)
C21 P1 C15 C16 -46.9(2)
C2 P1 C15 C16 56.3(2)
C21 P1 C15 C20 132.8(2)
C2 P1 C15 C20 -124.01(19)
C20 C15 C16 C17 -0.3(3)
P1 C15 C16 C17 179.38(19)
C15 C16 C17 C18 0.6(4)
C16 C17 C18 C19 -0.5(5)
C17 C18 C19 C20 0.1(5)
C16 C15 C20 C19 -0.1(4)
P1 C15 C20 C19 -179.8(2)
C18 C19 C20 C15 0.2(5)
C2 P1 C21 C26 23.5(2)
C15 P1 C21 C26 126.6(2)
C2 P1 C21 C22 -162.52(17)
C15 P1 C21 C22 -59.40(19)
C26 C21 C22 C23 -1.8(3)
P1 C21 C22 C23 -176.18(18)
C21 C22 C23 C24 1.5(4)
C22 C23 C24 C25 0.2(4)
C23 C24 C25 C26 -1.5(5)
C22 C21 C26 C25 0.5(4)
P1 C21 C26 C25 174.6(2)
C24 C25 C26 C21 1.1(5)
